data_7044591
loop_
_publ_author_name
'Green, Bradley'
'Renfrew, Anna'
'Glenister, Alexandra'
'Turner, Peter'
'Hambley, Trevor'

_publ_section_title
;
 The influence of the ancillary ligand on the potential of cobalt(III)
 complexes to act as chaperones for hydroxamic acid-based drugs
;
_journal_name_full 'Dalton Transactions'
_journal_paper_doi 10.1039/C7DT03645K
_journal_year 2017
_chemical_formula_sum 'C15 H26 Cl2 Co N5 O10'
_chemical_formula_weight 566.24
_space_group_crystal_system monoclinic
_space_group_IT_number 14
_space_group_name_Hall '-P 2ybc'
_space_group_name_H-M_alt 'P 1 21/c 1'
_symmetry_cell_setting monoclinic
_symmetry_Int_Tables_number 14
_symmetry_space_group_name_Hall '-P 2ybc'
_symmetry_space_group_name_H-M 'P 1 21/c 1'
_atom_sites_solution_hydrogens mixed
_audit_creation_method SHELXL-2017/1
_audit_update_record
;
2017-09-26 deposited with the CCDC.
2017-10-31 downloaded from the CCDC.
;
_cell_angle_alpha 90
_cell_angle_beta 118.994(3)
_cell_angle_gamma 90
_cell_formula_units_Z 4
_cell_length_a 16.7154(4)
_cell_length_b 8.95880(10)
_cell_length_c 16.7610(4)
_cell_measurement_reflns_used 6405
_cell_measurement_temperature 100(1)
_cell_measurement_theta_max 32.7
_cell_measurement_theta_min 2.77
_cell_volume 2195.39(10)
_computing_cell_refinement
;
CrysAlisPro, Oxford Diffraction Ltd.,
Version 1.171.34.44 (release 25-10-2010 CrysAlis171 .NET)
(compiled Oct 25 2010,18:11:34)
;
_computing_data_collection
;
CrysAlisPro, Oxford Diffraction Ltd.,
Version 1.171.34.44 (release 25-10-2010 CrysAlis171 .NET)
(compiled Oct 25 2010,18:11:34)
;
_computing_data_reduction
;
CrysAlisPro, Oxford Diffraction Ltd.,
Version 1.171.34.44 (release 25-10-2010 CrysAlis171 .NET)
(compiled Oct 25 2010,18:11:34)
;
_computing_molecular_graphics
;
  OLEX2 (Dolomanov,O.V.et al., 2009)
  shelXle (H\"ubschle,C.B., et al., 2011) 
;
_computing_publication_material
;    
  WinGX (Farrugia, 1999)
;
_computing_structure_refinement 'SHELXL-2016/6 (Sheldrick, 2016)'
_diffrn_ambient_temperature 100(1)
_diffrn_crystal_treatment
;
attached with Exxon Paratone N, to a short length 
of fibre supported on a thin piece of copper wire 
inserted in a copper mounting pin.  The crystal was 
quenched in a cold nitrogen gas stream from an 
Oxford Cryosystems Cryostream.
;
_diffrn_detector 'CCD plate'
_diffrn_detector_type Atlas
_diffrn_measured_fraction_theta_full 0.998
_diffrn_measured_fraction_theta_max 0.999
_diffrn_measurement_device 'four-circle diffractometer'
_diffrn_measurement_device_type 'SuperNova, Dual, Atlas'
_diffrn_measurement_method \w
_diffrn_radiation_monochromator mirror
_diffrn_radiation_type MoK\a
_diffrn_radiation_wavelength 0.71073
_diffrn_reflns_av_R_equivalents 0.0349
_diffrn_reflns_av_unetI/netI 0.0120
_diffrn_reflns_Laue_measured_fraction_full 0.998
_diffrn_reflns_Laue_measured_fraction_max 0.999
_diffrn_reflns_limit_h_max 23
_diffrn_reflns_limit_h_min -23
_diffrn_reflns_limit_k_max 12
_diffrn_reflns_limit_k_min -12
_diffrn_reflns_limit_l_max 23
_diffrn_reflns_limit_l_min -23
_diffrn_reflns_number 101780
_diffrn_reflns_point_group_measured_fraction_full 0.998
_diffrn_reflns_point_group_measured_fraction_max 0.999
_diffrn_reflns_theta_full 25.000
_diffrn_reflns_theta_max 29.998
_diffrn_reflns_theta_min 2.779
_diffrn_source 'SuperNova (Mo) X-ray Source'
_exptl_absorpt_coefficient_mu 1.089
_exptl_absorpt_correction_T_max 1.000
_exptl_absorpt_correction_T_min 0.708
_exptl_absorpt_correction_type multi-scan
_exptl_absorpt_process_details
;
CrysAlisPro, Oxford Diffraction Ltd.,
Version 1.171.34.44 (release 25-10-2010 CrysAlis171 .NET)
(compiled Oct 25 2010,18:11:34)
Empirical absorption correction using spherical harmonics,
 implemented in SCALE3 ABSPACK scaling algorithm.
;
_exptl_crystal_colour 'dark purple'
_exptl_crystal_density_diffrn 1.713
_exptl_crystal_density_method 'not measured'
_exptl_crystal_description chunk
_exptl_crystal_F_000 1168
_exptl_crystal_size_max 0.207
_exptl_crystal_size_mid 0.152
_exptl_crystal_size_min 0.100
_refine_diff_density_max 1.794
_refine_diff_density_min -1.072
_refine_diff_density_rms 0.085
_refine_ls_extinction_method none
_refine_ls_goodness_of_fit_ref 1.267
_refine_ls_hydrogen_treatment mixed
_refine_ls_matrix_type full
_refine_ls_number_parameters 326
_refine_ls_number_reflns 6405
_refine_ls_number_restraints 0
_refine_ls_restrained_S_all 1.267
_refine_ls_R_factor_all 0.0463
_refine_ls_R_factor_gt 0.0441
_refine_ls_shift/su_max 0.000
_refine_ls_shift/su_mean 0.000
_refine_ls_structure_factor_coef Fsqd
_refine_ls_weighting_details 'w=1/[\s^2^(Fo^2^)+(0.031P)^2^+3.5P] where P=(Fo^2^+2Fc^2^)/3'
_refine_ls_weighting_scheme calc
_refine_ls_wR_factor_gt 0.1048
_refine_ls_wR_factor_ref 0.1063
_reflns_Friedel_coverage 0.000
_reflns_number_gt 6081
_reflns_number_total 6405
_reflns_threshold_expression 'I > 2\s(I)'
_cod_data_source_file c7dt03645k2.cif
_cod_data_source_block complex_2_twh11jp01
_cod_original_sg_symbol_H-M 'P 21/c'
_cod_database_code 7044591
_shelx_shelxl_version_number 2017/1
_shelx_space_group_comment
;
The symmetry employed for this shelxl refinement is uniquely defined
by the following loop, which should always be used as a source of
symmetry information in preference to the above space-group names.
They are only intended as comments.
;

loop_
_space_group_symop_operation_xyz
'x, y, z'
'-x, y+1/2, -z+1/2'
'-x, -y, -z'
'x, -y-1/2, z-1/2'

loop_
_atom_site_label
_atom_site_type_symbol
_atom_site_fract_x
_atom_site_fract_y
_atom_site_fract_z
_atom_site_U_iso_or_equiv
_atom_site_adp_type
_atom_site_occupancy
_atom_site_site_symmetry_order
_atom_site_calc_flag
_atom_site_refinement_flags_posn
_atom_site_refinement_flags_adp
_atom_site_refinement_flags_occupancy
_atom_site_disorder_assembly
_atom_site_disorder_group
Co1 Co 0.23908(2) 0.26995(3) 0.22819(2) 0.01399(7) Uani 1 1 d . . . . .
O1 O 0.22573(10) 0.40724(16) 0.13454(10) 0.0175(3) Uani 1 1 d . . . . .
O2 O 0.33620(10) 0.39319(17) 0.30762(10) 0.0194(3) Uani 1 1 d . . . . .
N1 N 0.13627(12) 0.1574(2) 0.13764(12) 0.0182(3) Uani 1 1 d . . . . .
H1N H 0.124(2) 0.071(4) 0.155(2) 0.037(9) Uiso 1 1 d . . . . .
N2 N 0.31499(12) 0.1322(2) 0.20235(13) 0.0188(3) Uani 1 1 d . . . . .
H2N H 0.350(2) 0.178(4) 0.194(2) 0.024(7) Uiso 1 1 d . . . . .
N3 N 0.27270(12) 0.1519(2) 0.33611(12) 0.0180(3) Uani 1 1 d . . . . .
H3N H 0.322(2) 0.202(4) 0.379(2) 0.036(9) Uiso 1 1 d . . . . .
N4 N 0.14891(12) 0.3661(2) 0.25494(12) 0.0185(3) Uani 1 1 d . . . . .
H4N H 0.1539(19) 0.461(3) 0.2530(19) 0.020(7) Uiso 1 1 d . . . . .
N5 N 0.34562(12) 0.5038(2) 0.25581(12) 0.0168(3) Uani 1 1 d . . . . .
H5N H 0.383(2) 0.565(4) 0.281(2) 0.034(9) Uiso 1 1 d . . . . .
C1 C 0.16266(16) 0.1094(3) 0.06907(15) 0.0233(4) Uani 1 1 d . . . . .
H1A H 0.165165 0.196324 0.033882 0.028 Uiso 1 1 calc R U . . .
H1B H 0.117725 0.036895 0.026123 0.028 Uiso 1 1 calc R U . . .
C2 C 0.25564(16) 0.0381(3) 0.12105(16) 0.0244(4) Uani 1 1 d . . . . .
H2A H 0.249615 -0.063286 0.141098 0.029 Uiso 1 1 calc R U . . .
H2B H 0.283778 0.028924 0.081147 0.029 Uiso 1 1 calc R U . . .
C3 C 0.36900(15) 0.0396(3) 0.28608(17) 0.0241(4) Uani 1 1 d . . . . .
H3A H 0.423870 0.095062 0.330448 0.029 Uiso 1 1 calc R U . . .
H3B H 0.389207 -0.054070 0.269925 0.029 Uiso 1 1 calc R U . . .
C4 C 0.30789(15) 0.0046(2) 0.32745(15) 0.0215(4) Uani 1 1 d . . . . .
H4A H 0.257114 -0.062293 0.287105 0.026 Uiso 1 1 calc R U . . .
H4B H 0.343247 -0.043551 0.387859 0.026 Uiso 1 1 calc R U . . .
C5 C 0.20212(16) 0.1621(3) 0.36500(15) 0.0223(4) Uani 1 1 d . . . . .
H5A H 0.227601 0.133430 0.429851 0.027 Uiso 1 1 calc R U . . .
H5B H 0.149495 0.096484 0.327224 0.027 Uiso 1 1 calc R U . . .
C6 C 0.17358(16) 0.3252(3) 0.35081(15) 0.0235(4) Uani 1 1 d . . . . .
H6A H 0.120400 0.340304 0.360758 0.028 Uiso 1 1 calc R U . . .
H6B H 0.224494 0.388674 0.394527 0.028 Uiso 1 1 calc R U . . .
C7 C 0.05431(15) 0.3149(3) 0.18821(16) 0.0249(4) Uani 1 1 d . . . . .
H7A H 0.010830 0.399226 0.171447 0.030 Uiso 1 1 calc R U . . .
H7B H 0.034479 0.235434 0.215842 0.030 Uiso 1 1 calc R U . . .
C8 C 0.05551(15) 0.2562(3) 0.10477(15) 0.0238(4) Uani 1 1 d . . . . .
H8A H -0.001195 0.199630 0.066030 0.029 Uiso 1 1 calc R U . . .
H8B H 0.060289 0.339474 0.068496 0.029 Uiso 1 1 calc R U . . .
C9 C 0.28970(13) 0.5060(2) 0.16816(13) 0.0151(3) Uani 1 1 d . . . . .
C10 C 0.30078(14) 0.6152(2) 0.10817(14) 0.0163(3) Uani 1 1 d . . . . .
C11 C 0.22637(16) 0.6435(2) 0.02243(14) 0.0212(4) Uani 1 1 d . . . . .
H11 H 0.168979 0.597781 0.005138 0.025 Uiso 1 1 calc R U . . .
C12 C 0.23622(19) 0.7385(3) -0.03762(16) 0.0276(5) Uani 1 1 d . . . . .
H12 H 0.185214 0.758972 -0.095644 0.033 Uiso 1 1 calc R U . . .
C13 C 0.32052(19) 0.8040(3) -0.01323(17) 0.0284(5) Uani 1 1 d . . . . .
H13 H 0.327400 0.866798 -0.055181 0.034 Uiso 1 1 calc R U . . .
C14 C 0.39450(18) 0.7774(2) 0.07243(19) 0.0269(5) Uani 1 1 d . . . . .
H14 H 0.451664 0.823873 0.089606 0.032 Uiso 1 1 calc R U . . .
C15 C 0.38510(15) 0.6828(2) 0.13320(16) 0.0219(4) Uani 1 1 d . . . . .
H15 H 0.435906 0.664174 0.191658 0.026 Uiso 1 1 calc R U . . .
Cl1 Cl 0.44856(3) 0.26928(6) 0.08337(3) 0.01871(10) Uani 1 1 d . . . . .
O3 O 0.44289(12) 0.3105(2) 0.16434(11) 0.0254(3) Uani 1 1 d . . . . .
O4 O 0.44061(14) 0.3991(2) 0.03062(13) 0.0333(4) Uani 1 1 d . . . . .
O5 O 0.53683(14) 0.2036(3) 0.11192(14) 0.0415(5) Uani 1 1 d . . . . .
O6 O 0.37628(16) 0.1672(3) 0.02966(14) 0.0443(5) Uani 1 1 d . . . . .
Cl2A Cl 0.0766(4) 0.7705(7) 0.1687(5) 0.0150(5) Uani 0.5 1 d . . P A 1
O7A O 0.0390(3) 0.9105(5) 0.1748(3) 0.0278(4) Uani 0.5 1 d . . P A 1
O8A O 0.1161(3) 0.7718(4) 0.1134(3) 0.0278(4) Uani 0.5 1 d . . P A 1
O9A O 0.1207(3) 0.6914(4) 0.2493(3) 0.0278(4) Uani 0.5 1 d . . P A 1
O10A O -0.0153(3) 0.6769(5) 0.1076(3) 0.0278(4) Uani 0.5 1 d . . P A 1
Cl2B Cl 0.0624(5) 0.7525(9) 0.1600(6) 0.0150(5) Uani 0.4 1 d . . P B 2
O7B O 0.0564(5) 0.9008(7) 0.2015(4) 0.0278(4) Uani 0.4 1 d . . P B 2
O8B O 0.0986(4) 0.8081(6) 0.0970(4) 0.0278(4) Uani 0.4 1 d . . P B 2
O9B O -0.0005(4) 0.6629(6) 0.1359(3) 0.0278(4) Uani 0.4 1 d . . P B 2
O10B O 0.1571(4) 0.6921(5) 0.2416(3) 0.0278(4) Uani 0.4 1 d . . P B 2
Cl2C Cl 0.0791(4) 0.7494(7) 0.1984(5) 0.0344(19) Uiso 0.1 1 d G . P C 3
O7C O 0.1658(6) 0.7131(12) 0.2076(9) 0.017(3) Uiso 0.1 1 d G . P C 3
O8C O 0.0557(10) 0.6467(11) 0.2485(10) 0.033(4) Uiso 0.1 1 d G . P C 3
O9C O 0.0828(8) 0.8977(8) 0.2308(9) 0.014(3) Uiso 0.1 1 d G . P C 3
O10C O 0.0128(8) 0.7447(18) 0.1037(6) 0.089(11) Uiso 0.1 1 d G . P C 3

loop_
_atom_site_aniso_label
_atom_site_aniso_U_11
_atom_site_aniso_U_22
_atom_site_aniso_U_33
_atom_site_aniso_U_23
_atom_site_aniso_U_13
_atom_site_aniso_U_12
Co1 0.01299(12) 0.01254(12) 0.01671(13) 0.00123(9) 0.00740(10) -0.00077(9)
O1 0.0179(6) 0.0156(6) 0.0170(6) 0.0008(5) 0.0068(5) -0.0034(5)
O2 0.0192(7) 0.0186(7) 0.0163(6) 0.0045(5) 0.0055(5) -0.0050(5)
N1 0.0166(8) 0.0179(8) 0.0199(8) -0.0021(6) 0.0086(7) -0.0026(6)
N2 0.0177(8) 0.0180(8) 0.0252(9) 0.0018(7) 0.0141(7) 0.0000(6)
N3 0.0192(8) 0.0170(8) 0.0184(8) 0.0033(6) 0.0097(7) 0.0004(6)
N4 0.0181(8) 0.0166(8) 0.0210(8) -0.0004(6) 0.0096(7) 0.0009(6)
N5 0.0163(7) 0.0150(7) 0.0183(8) 0.0011(6) 0.0078(6) -0.0032(6)
C1 0.0272(10) 0.0258(10) 0.0171(9) -0.0034(8) 0.0110(8) -0.0031(8)
C2 0.0267(11) 0.0217(10) 0.0301(11) -0.0074(8) 0.0179(9) -0.0027(8)
C3 0.0207(10) 0.0223(10) 0.0314(11) 0.0065(9) 0.0143(9) 0.0057(8)
C4 0.0232(10) 0.0181(9) 0.0222(10) 0.0046(8) 0.0101(8) 0.0032(8)
C5 0.0269(10) 0.0237(10) 0.0203(9) 0.0015(8) 0.0147(8) -0.0008(8)
C6 0.0291(11) 0.0237(10) 0.0237(10) 0.0002(8) 0.0175(9) 0.0009(8)
C7 0.0156(9) 0.0271(11) 0.0302(11) -0.0021(9) 0.0096(8) 0.0021(8)
C8 0.0160(9) 0.0283(11) 0.0192(9) 0.0002(8) 0.0024(8) 0.0017(8)
C9 0.0157(8) 0.0127(8) 0.0177(8) 0.0013(7) 0.0087(7) 0.0008(6)
C10 0.0219(9) 0.0115(8) 0.0196(9) 0.0008(7) 0.0133(8) 0.0016(7)
C11 0.0281(10) 0.0186(9) 0.0180(9) -0.0002(7) 0.0120(8) 0.0015(8)
C12 0.0436(14) 0.0232(10) 0.0193(10) 0.0026(8) 0.0178(10) 0.0045(10)
C13 0.0508(15) 0.0176(9) 0.0333(12) 0.0051(9) 0.0335(12) 0.0062(10)
C14 0.0351(12) 0.0165(9) 0.0428(13) 0.0034(9) 0.0298(11) 0.0013(9)
C15 0.0227(10) 0.0175(9) 0.0294(11) 0.0029(8) 0.0158(9) 0.0011(8)
Cl1 0.0165(2) 0.0206(2) 0.0185(2) 0.00215(17) 0.00800(17) 0.00063(16)
O3 0.0268(8) 0.0299(8) 0.0246(8) -0.0027(7) 0.0166(7) -0.0051(7)
O4 0.0419(10) 0.0288(9) 0.0286(9) 0.0092(7) 0.0166(8) 0.0005(8)
O5 0.0351(10) 0.0610(14) 0.0354(10) 0.0220(10) 0.0226(9) 0.0288(10)
O6 0.0494(12) 0.0443(12) 0.0348(10) -0.0156(9) 0.0168(9) -0.0279(10)
Cl2A 0.0185(17) 0.0093(14) 0.0170(12) -0.0056(9) 0.0084(12) -0.0087(8)
O7A 0.0368(11) 0.0225(7) 0.0271(9) 0.0026(7) 0.0179(9) 0.0002(6)
O8A 0.0368(11) 0.0225(7) 0.0271(9) 0.0026(7) 0.0179(9) 0.0002(6)
O9A 0.0368(11) 0.0225(7) 0.0271(9) 0.0026(7) 0.0179(9) 0.0002(6)
O10A 0.0368(11) 0.0225(7) 0.0271(9) 0.0026(7) 0.0179(9) 0.0002(6)
Cl2B 0.0185(17) 0.0093(14) 0.0170(12) -0.0056(9) 0.0084(12) -0.0087(8)
O7B 0.0368(11) 0.0225(7) 0.0271(9) 0.0026(7) 0.0179(9) 0.0002(6)
O8B 0.0368(11) 0.0225(7) 0.0271(9) 0.0026(7) 0.0179(9) 0.0002(6)
O9B 0.0368(11) 0.0225(7) 0.0271(9) 0.0026(7) 0.0179(9) 0.0002(6)
O10B 0.0368(11) 0.0225(7) 0.0271(9) 0.0026(7) 0.0179(9) 0.0002(6)

loop_
_atom_type_symbol
_atom_type_description
_atom_type_scat_dispersion_real
_atom_type_scat_dispersion_imag
_atom_type_scat_source
C C 0.0033 0.0016 'International Tables Vol C Tables 4.2.6.8 and 6.1.1.4'
H H 0.0000 0.0000 'International Tables Vol C Tables 4.2.6.8 and 6.1.1.4'
N N 0.0061 0.0033 'International Tables Vol C Tables 4.2.6.8 and 6.1.1.4'
O O 0.0106 0.0060 'International Tables Vol C Tables 4.2.6.8 and 6.1.1.4'
Cl Cl 0.1484 0.1585 'International Tables Vol C Tables 4.2.6.8 and 6.1.1.4'
Co Co 0.3494 0.9721 'International Tables Vol C Tables 4.2.6.8 and 6.1.1.4'

loop_
_geom_angle_atom_site_label_1
_geom_angle_atom_site_label_2
_geom_angle_atom_site_label_3
_geom_angle
O2 Co1 O1 85.46(6)
O2 Co1 N3 84.20(7)
O1 Co1 N3 169.54(7)
O2 Co1 N1 174.57(7)
O1 Co1 N1 89.17(7)
N3 Co1 N1 101.19(8)
O2 Co1 N2 95.56(7)
O1 Co1 N2 93.08(7)
N3 Co1 N2 86.36(8)
N1 Co1 N2 85.57(8)
O2 Co1 N4 94.33(7)
O1 Co1 N4 96.18(7)
N3 Co1 N4 86.18(8)
N1 Co1 N4 85.39(8)
N2 Co1 N4 166.94(8)
C9 O1 Co1 109.84(12)
N5 O2 Co1 107.46(11)
C8 N1 C1 116.51(18)
C8 N1 Co1 106.47(13)
C1 N1 Co1 105.95(13)
C8 N1 H1N 109(2)
C1 N1 H1N 102(2)
Co1 N1 H1N 117(2)
C2 N2 C3 111.90(18)
C2 N2 Co1 109.93(13)
C3 N2 Co1 107.58(13)
C2 N2 H2N 111(2)
C3 N2 H2N 107(2)
Co1 N2 H2N 109(2)
C5 N3 C4 120.32(17)
C5 N3 Co1 110.91(13)
C4 N3 Co1 110.24(13)
C5 N3 H3N 106(2)
C4 N3 H3N 106(2)
Co1 N3 H3N 102(2)
C6 N4 C7 111.60(18)
C6 N4 Co1 107.13(13)
C7 N4 Co1 110.10(13)
C6 N4 H4N 107.5(19)
C7 N4 H4N 111.2(19)
Co1 N4 H4N 109.1(19)
C9 N5 O2 118.84(17)
C9 N5 H5N 123(2)
O2 N5 H5N 118(2)
N1 C1 C2 106.64(17)
N1 C1 H1A 110.4
C2 C1 H1A 110.4
N1 C1 H1B 110.4
C2 C1 H1B 110.4
H1A C1 H1B 108.6
N2 C2 C1 109.26(18)
N2 C2 H2A 109.8
C1 C2 H2A 109.8
N2 C2 H2B 109.8
C1 C2 H2B 109.8
H2A C2 H2B 108.3
N2 C3 C4 107.98(17)
N2 C3 H3A 110.1
C4 C3 H3A 110.1
N2 C3 H3B 110.1
C4 C3 H3B 110.1
H3A C3 H3B 108.4
N3 C4 C3 104.33(17)
N3 C4 H4A 110.9
C3 C4 H4A 110.9
N3 C4 H4B 110.9
C3 C4 H4B 110.9
H4A C4 H4B 108.9
N3 C5 C6 104.35(17)
N3 C5 H5A 110.9
C6 C5 H5A 110.9
N3 C5 H5B 110.9
C6 C5 H5B 110.9
H5A C5 H5B 108.9
N4 C6 C5 107.77(18)
N4 C6 H6A 110.2
C5 C6 H6A 110.2
N4 C6 H6B 110.2
C5 C6 H6B 110.2
H6A C6 H6B 108.5
N4 C7 C8 108.44(18)
N4 C7 H7A 110.0
C8 C7 H7A 110.0
N4 C7 H7B 110.0
C8 C7 H7B 110.0
H7A C7 H7B 108.4
N1 C8 C7 106.51(17)
N1 C8 H8A 110.4
C7 C8 H8A 110.4
N1 C8 H8B 110.4
C7 C8 H8B 110.4
H8A C8 H8B 108.6
O1 C9 N5 118.20(18)
O1 C9 C10 120.55(18)
N5 C9 C10 121.22(18)
C11 C10 C15 119.74(19)
C11 C10 C9 118.58(18)
C15 C10 C9 121.55(19)
C12 C11 C10 119.9(2)
C12 C11 H11 120.0
C10 C11 H11 120.0
C11 C12 C13 120.3(2)
C11 C12 H12 119.8
C13 C12 H12 119.8
C14 C13 C12 119.9(2)
C14 C13 H13 120.0
C12 C13 H13 120.0
C13 C14 C15 120.1(2)
C13 C14 H14 119.9
C15 C14 H14 119.9
C14 C15 C10 120.0(2)
C14 C15 H15 120.0
C10 C15 H15 120.0
O4 Cl1 O6 109.51(13)
O4 Cl1 O5 108.17(12)
O6 Cl1 O5 111.40(15)
O4 Cl1 O3 110.04(11)
O6 Cl1 O3 109.40(12)
O5 Cl1 O3 108.30(11)
O8A Cl2A O9A 117.4(6)
O8A Cl2A O7A 114.5(5)
O9A Cl2A O7A 115.2(6)
O8A Cl2A O10A 101.4(5)
O9A Cl2A O10A 104.3(4)
O7A Cl2A O10A 100.6(5)
O9B Cl2B O7B 119.1(8)
O9B Cl2B O8B 123.2(7)
O7B Cl2B O8B 99.5(5)
O9B Cl2B O10B 113.3(7)
O7B Cl2B O10B 99.3(5)
O8B Cl2B O10B 98.1(6)
O7C Cl2C O8C 110.3
O7C Cl2C O9C 108.6
O8C Cl2C O9C 110.6
O7C Cl2C O10C 108.3
O8C Cl2C O10C 110.5
O9C Cl2C O10C 108.5

loop_
_geom_bond_atom_site_label_1
_geom_bond_atom_site_label_2
_geom_bond_distance
Co1 O2 1.8792(15)
Co1 O1 1.9201(15)
Co1 N3 1.9289(17)
Co1 N1 1.9352(18)
Co1 N2 1.9630(18)
Co1 N4 1.9671(18)
O1 C9 1.288(2)
O2 N5 1.376(2)
N1 C8 1.479(3)
N1 C1 1.480(3)
N1 H1N 0.89(4)
N2 C2 1.497(3)
N2 C3 1.498(3)
N2 H2N 0.78(3)
N3 C5 1.479(3)
N3 C4 1.480(3)
N3 H3N 0.91(3)
N4 C6 1.498(3)
N4 C7 1.499(3)
N4 H4N 0.86(3)
N5 C9 1.304(3)
N5 H5N 0.78(3)
C1 C2 1.507(3)
C1 H1A 0.9900
C1 H1B 0.9900
C2 H2A 0.9900
C2 H2B 0.9900
C3 C4 1.520(3)
C3 H3A 0.9900
C3 H3B 0.9900
C4 H4A 0.9900
C4 H4B 0.9900
C5 C6 1.520(3)
C5 H5A 0.9900
C5 H5B 0.9900
C6 H6A 0.9900
C6 H6B 0.9900
C7 C8 1.503(3)
C7 H7A 0.9900
C7 H7B 0.9900
C8 H8A 0.9900
C8 H8B 0.9900
C9 C10 1.478(3)
C10 C11 1.394(3)
C10 C15 1.399(3)
C11 C12 1.388(3)
C11 H11 0.9500
C12 C13 1.392(4)
C12 H12 0.9500
C13 C14 1.388(4)
C13 H13 0.9500
C14 C15 1.391(3)
C14 H14 0.9500
C15 H15 0.9500
Cl1 O4 1.4277(18)
Cl1 O6 1.4325(19)
Cl1 O5 1.4378(18)
Cl1 O3 1.4532(17)
Cl2A O8A 1.374(9)
Cl2A O9A 1.380(8)
Cl2A O7A 1.429(9)
Cl2A O10A 1.609(6)
Cl2B O9B 1.225(9)
Cl2B O7B 1.525(11)
Cl2B O8B 1.534(11)
Cl2B O10B 1.603(10)
Cl2C O7C 1.4189
Cl2C O8C 1.4223
Cl2C O9C 1.4256
Cl2C O10C 1.4294

loop_
_geom_hbond_atom_site_label_D
_geom_hbond_atom_site_label_H
_geom_hbond_atom_site_label_A
_geom_hbond_distance_DH
_geom_hbond_distance_HA
_geom_hbond_distance_DA
_geom_hbond_angle_DHA
_geom_hbond_site_symmetry_A
_geom_hbond_publ_flag
N1 H1N Cl2A^a 0.89(4) 2.85(4) 3.712(6) 166(3) 1_545 yes
N1 H1N O7A^a 0.89(4) 2.16(4) 2.985(5) 155(3) 1_545 yes
N1 H1N O7B^b 0.89(4) 2.25(4) 3.098(7) 160(3) 1_545 yes
N1 H1N O8B^b 0.89(4) 2.51(4) 3.199(5) 135(3) 1_545 yes
N1 H1N O9C^c 0.89(4) 2.31(5) 3.16(4) 161(3) 1_545 yes
N2 H2N O3 0.78(3) 2.19(3) 2.975(2) 177(3) . yes
N3 H3N O4 0.91(3) 2.51(3) 3.138(3) 126(3) 4_566 yes
N3 H3N O6 0.91(3) 2.52(3) 3.272(3) 140(3) 4_566 yes
N4 H4N O9A^a 0.86(3) 2.13(3) 2.946(4) 159(3) . yes
N4 H4N O10B^b 0.86(3) 2.08(3) 2.937(5) 176(3) . yes
N4 H4N Cl2C^c 0.86(3) 2.82(3) 3.603(7) 152(2) . yes
N4 H4N O7C^c 0.86(3) 2.42(3) 3.254(12) 164(3) . yes
N4 H4N O8C^c 0.86(3) 2.31(3) 2.932(12) 129(2) . yes
N5 H5N O5 0.78(3) 2.06(3) 2.785(3) 156(3) 2_655 yes
C1 H1B O8B^b 0.99 2.47 3.023(6) 115.1 1_545 yes
C2 H2A O8A^a 0.99 2.52 3.295(5) 134.5 1_545 yes
C2 H2A O8B^b 0.99 2.54 3.205(6) 124.6 1_545 yes
C2 H2B O6 0.99 2.44 3.278(3) 141.8 . yes
C4 H4A O7C^c 0.99 2.49 3.45(6) 163.0 1_545 yes
C4 H4A O9C^c 0.99 2.62 3.43(6) 140.0 1_545 yes
C4 H4B O4 0.99 2.50 3.153(3) 122.8 4_566 yes
C5 H5B O7B^b 0.99 2.60 3.529(7) 156.3 1_545 yes
C5 H5B O9C^c 0.99 2.30 3.21(5) 152.6 1_545 yes
C6 H6A O7A^a 0.99 2.51 3.451(6) 158.4 2_545 yes
C6 H6A O10A^a 0.99 2.53 3.323(5) 136.6 2_545 yes
C6 H6A O9B^b 0.99 2.58 3.340(7) 133.6 2_545 yes
C6 H6A O10C^c 0.99 2.71 3.62(4) 153.5 2_545 yes
C6 H6B O6 0.99 2.50 3.260(3) 133.4 4_566 yes
C7 H7A O10A^a 0.99 2.66 3.489(5) 141.5 . yes
C7 H7A O9B^b 0.99 2.42 3.248(6) 140.7 . yes
C7 H7A O8C^c 0.99 2.49 3.136(12) 122.5 . yes
C7 H7B Cl2C^c 0.99 2.89 3.611(7) 130.7 2_545 yes
C7 H7B O8C^c 0.99 2.03 2.94(4) 152.0 2_545 yes
C8 H8A O8A^a 0.99 2.68 3.391(5) 128.6 3_565 yes
C8 H8A O8B^b 0.99 2.41 3.156(6) 131.6 3_565 yes

loop_
_geom_torsion_atom_site_label_1
_geom_torsion_atom_site_label_2
_geom_torsion_atom_site_label_3
_geom_torsion_atom_site_label_4
_geom_torsion
O1 Co1 O2 N5 -2.63(12)
N3 Co1 O2 N5 175.79(13)
N2 Co1 O2 N5 90.04(13)
N4 Co1 O2 N5 -98.50(13)
Co1 O2 N5 C9 0.9(2)
C8 N1 C1 C2 168.66(18)
Co1 N1 C1 C2 50.49(19)
C3 N2 C2 C1 136.73(19)
Co1 N2 C2 C1 17.3(2)
N1 C1 C2 N2 -44.1(2)
C2 N2 C3 C4 -82.7(2)
Co1 N2 C3 C4 38.1(2)
C5 N3 C4 C3 173.36(18)
Co1 N3 C4 C3 42.34(19)
N2 C3 C4 N3 -52.1(2)
C4 N3 C5 C6 -171.14(18)
Co1 N3 C5 C6 -40.4(2)
C7 N4 C6 C5 80.1(2)
Co1 N4 C6 C5 -40.5(2)
N3 C5 C6 N4 52.4(2)
C6 N4 C7 C8 -139.93(19)
Co1 N4 C7 C8 -21.1(2)
C1 N1 C8 C7 -168.34(18)
Co1 N1 C8 C7 -50.5(2)
N4 C7 C8 N1 46.4(2)
Co1 O1 C9 N5 -4.6(2)
Co1 O1 C9 C10 173.43(14)
O2 N5 C9 O1 2.6(3)
O2 N5 C9 C10 -175.43(17)
O1 C9 C10 C11 21.0(3)
N5 C9 C10 C11 -160.97(19)
O1 C9 C10 C15 -155.0(2)
N5 C9 C10 C15 23.0(3)
C15 C10 C11 C12 0.0(3)
C9 C10 C11 C12 -176.07(19)
C10 C11 C12 C13 1.0(3)
C11 C12 C13 C14 -1.7(3)
C12 C13 C14 C15 1.4(3)
C13 C14 C15 C10 -0.4(3)
C11 C10 C15 C14 -0.3(3)
C9 C10 C15 C14 175.66(19)
